data_1544522
loop_
_publ_author_name
'Deng, Yongming'
'Pei, Chao'
'Arman, Hadi'
'Dong, Kuiyong'
'Xu, Xinfang'
'Doyle, Michael P.'

_publ_section_title
;
 Syntheses of Tetrahydropyridazine and Tetrahydro-1,2-diazepine Scaffolds
 through Cycloaddition Reactions of Azoalkenes with Enol Diazoacetates.
;
_journal_issue 22
_journal_name_full 'Organic letters'
_journal_page_first 5884
_journal_page_last 5887
_journal_paper_doi 10.1021/acs.orglett.6b02965
_journal_volume 18
_journal_year 2016
_chemical_formula_moiety 'C20 H18 N2 O4'
_chemical_formula_sum 'C20 H18 N2 O4'
_chemical_formula_weight 352.38
_space_group_crystal_system monoclinic
_space_group_IT_number 15
_space_group_name_Hall '-C 2yc'
_space_group_name_H-M_alt 'C 1 2/c 1'
_symmetry_space_group_name_Hall '-C 2yc'
_symmetry_space_group_name_H-M 'C 1 2/c 1'
_atom_sites_solution_hydrogens difmap
_atom_sites_solution_primary direct
_audit_creation_date 2016-05-14
_audit_creation_method
;
Olex2 1.2
(compiled 2016.02.19 svn.r3266 for OlexSys, GUI svn.r5155)
;
_cell_angle_alpha 90
_cell_angle_beta 124.417(12)
_cell_angle_gamma 90
_cell_formula_units_Z 8
_cell_length_a 35.35(4)
_cell_length_b 5.606(5)
_cell_length_c 21.40(2)
_cell_measurement_reflns_used 6850
_cell_measurement_temperature 98
_cell_measurement_theta_max 40.2
_cell_measurement_theta_min 2.3
_cell_volume 3498(6)
_computing_cell_refinement
;
CrystalClear-SM Expert 2.0 r15 (Rigaku, 2011)
;
_computing_data_collection
;
CrystalClear-SM Expert 2.0 r15 (Rigaku, 2011)
;
_computing_data_reduction
;
CrystalClear-SM Expert 2.0 r15 (Rigaku, 2011)
;
_computing_molecular_graphics 'Olex2 (Dolomanov et al., 2009)'
_computing_publication_material 'Olex2 (Dolomanov et al., 2009)'
_computing_structure_refinement 'ShelXL (Sheldrick, 2015)'
_computing_structure_solution 'ShelXS (Sheldrick, 2008)'
_diffrn_ambient_temperature 98
_diffrn_detector CCD
_diffrn_detector_area_resol_mean 28.5714
_diffrn_measured_fraction_theta_full 0.996
_diffrn_measured_fraction_theta_max 0.997
_diffrn_measurement_details
;
scan:
    Number of images: 246
               Slice: -68.0000 - 55.0000
         Image width: 0.5000
            Exp time: 45.0000
       Rotation axis: Omega
               Omega: 0.0000
               Kappa: 70.0000
                 Phi: 180.0000
                 XTD: 34.5407
              2theta: -34.4110
scan:
    Number of images: 176
               Slice: -52.0000 - 36.0000
         Image width: 0.5000
            Exp time: 45.0000
       Rotation axis: Omega
               Omega: 0.0000
               Kappa: 70.0000
                 Phi: 0.0000
                 XTD: 34.5407
              2theta: -34.4110
scan:
    Number of images: 122
               Slice: -81.0000 - -20.0000
         Image width: 0.5000
            Exp time: 45.0000
       Rotation axis: Omega
               Omega: 0.0000
               Kappa: 0.0000
                 Phi: 0.0000
                 XTD: 34.5407
              2theta: -34.4110
scan:
    Number of images: 94
               Slice: -65.0000 - -18.0000
         Image width: 0.5000
            Exp time: 45.0000
       Rotation axis: Omega
               Omega: 0.0000
               Kappa: 70.0000
                 Phi: 270.0000
                 XTD: 34.5407
              2theta: -34.4110
scan:
    Number of images: 60
               Slice: -115.0000 - -85.0000
         Image width: 0.5000
            Exp time: 45.0000
       Rotation axis: Omega
               Omega: 0.0000
               Kappa: 0.0000
                 Phi: 270.0000
                 XTD: 34.5407
              2theta: -34.4110
;
_diffrn_measurement_device
;
AFC12 (Right): Kappa 3 circle
;
_diffrn_measurement_device_type
;
Rigaku Saturn724 (2x2 bin mode)
;
_diffrn_measurement_method 'profile data from \w-scans'
_diffrn_measurement_specimen_support Fiber
_diffrn_orient_matrix_type d*Trek
_diffrn_orient_matrix_UB_11 0.009726
_diffrn_orient_matrix_UB_12 -0.009529
_diffrn_orient_matrix_UB_13 0.031468
_diffrn_orient_matrix_UB_21 0.169004
_diffrn_orient_matrix_UB_22 0.040860
_diffrn_orient_matrix_UB_23 -0.039860
_diffrn_orient_matrix_UB_31 0.002159
_diffrn_orient_matrix_UB_32 0.034692
_diffrn_orient_matrix_UB_33 0.044718
_diffrn_radiation_monochromator 'Graphite Monochromator'
_diffrn_radiation_type MoK\a
_diffrn_radiation_wavelength 0.71075
_diffrn_reflns_av_R_equivalents 0.0665
_diffrn_reflns_av_unetI/netI 0.0522
_diffrn_reflns_Laue_measured_fraction_full 0.996
_diffrn_reflns_Laue_measured_fraction_max 0.997
_diffrn_reflns_limit_h_max 42
_diffrn_reflns_limit_h_min -44
_diffrn_reflns_limit_k_max 6
_diffrn_reflns_limit_k_min -7
_diffrn_reflns_limit_l_max 25
_diffrn_reflns_limit_l_min -27
_diffrn_reflns_number 11965
_diffrn_reflns_point_group_measured_fraction_full 0.996
_diffrn_reflns_point_group_measured_fraction_max 0.997
_diffrn_reflns_theta_full 25.242
_diffrn_reflns_theta_max 26.731
_diffrn_reflns_theta_min 2.417
_diffrn_source 'Sealed Tube'
_diffrn_source_current 40.0
_diffrn_source_power 2.0
_diffrn_source_voltage 50.0
_exptl_absorpt_coefficient_mu 0.094
_exptl_absorpt_correction_T_max 1.000
_exptl_absorpt_correction_T_min 0.693
_exptl_absorpt_correction_type multi-scan
_exptl_absorpt_process_details 'ABSCOR (Higashi, 1995)'
_exptl_crystal_colour 'clear colourless'
_exptl_crystal_colour_lustre clear
_exptl_crystal_colour_primary colourless
_exptl_crystal_density_diffrn 1.330
_exptl_crystal_description plank
_exptl_crystal_F_000 1472
_exptl_crystal_size_max 0.33
_exptl_crystal_size_mid 0.13
_exptl_crystal_size_min 0.1
_refine_diff_density_max 0.242
_refine_diff_density_min -0.265
_refine_diff_density_rms 0.056
_refine_ls_extinction_method none
_refine_ls_goodness_of_fit_ref 1.055
_refine_ls_hydrogen_treatment refxyz
_refine_ls_matrix_type full
_refine_ls_number_parameters 289
_refine_ls_number_reflns 3703
_refine_ls_number_restraints 0
_refine_ls_restrained_S_all 1.055
_refine_ls_R_factor_all 0.0710
_refine_ls_R_factor_gt 0.0551
_refine_ls_shift/su_max 0.000
_refine_ls_shift/su_mean 0.000
_refine_ls_structure_factor_coef Fsqd
_refine_ls_weighting_details 'w=1/[\s^2^(Fo^2^)+(0.0300P)^2^+3.8000P] where P=(Fo^2^+2Fc^2^)/3'
_refine_ls_weighting_scheme calc
_refine_ls_wR_factor_gt 0.1129
_refine_ls_wR_factor_ref 0.1220
_reflns_Friedel_coverage 0.000
_reflns_number_gt 2892
_reflns_number_total 3703
_reflns_threshold_expression 'I > 2\s(I)'
_cod_data_source_file ol6b02965_si_003.cif
_cod_data_source_block cd1453
_cod_depositor_comments
;Adding full bibliography for 1544521--1544523.cif.

 Adding full bibliography for 1544521--1544523.cif.
;
_cod_original_cell_volume 3499(6)
_cod_database_code 1544522
_shelx_space_group_comment
;
The symmetry employed for this shelxl refinement is uniquely defined
by the following loop, which should always be used as a source of
symmetry information in preference to the above space-group names.
They are only intended as comments.
;
_shelx_estimated_absorpt_t_max 0.991
_shelx_estimated_absorpt_t_min 0.970
_olex2_refinement_description
;
1. Fixed Uiso
 At 1.2 times of:
  All C(H,H,H,H,H,H,H,H,H,H,H,H,H,H,H) groups
 At 1.5 times of:
  All C(H,H,H) groups
;
_shelx_shelxl_version_number 2014/7
_olex2_exptl_crystal_mounting_method 'nylon loop'
_olex2_submission_special_instructions 'No special instructions were received'

loop_
_space_group_symop_operation_xyz
'x, y, z'
'-x, y, -z+1/2'
'x+1/2, y+1/2, z'
'-x+1/2, y+1/2, -z+1/2'
'-x, -y, -z'
'x, -y, z-1/2'
'-x+1/2, -y+1/2, -z'
'x+1/2, -y+1/2, z-1/2'

loop_
_atom_site_label
_atom_site_type_symbol
_atom_site_fract_x
_atom_site_fract_y
_atom_site_fract_z
_atom_site_U_iso_or_equiv
_atom_site_adp_type
_atom_site_occupancy
_atom_site_site_symmetry_order
_atom_site_calc_flag
_atom_site_refinement_flags_posn
O1 O 0.13000(4) 0.0303(3) 0.17643(7) 0.0314(3) Uani 1 1 d .
O3 O 0.04800(4) 0.4419(2) 0.03572(7) 0.0322(3) Uani 1 1 d .
O4 O 0.12507(4) 0.4087(3) 0.09903(8) 0.0340(3) Uani 1 1 d .
N2 N 0.00678(5) 0.1205(3) 0.07616(9) 0.0297(4) Uani 1 1 d .
N1 N -0.02949(5) 0.0610(3) 0.08141(9) 0.0301(4) Uani 1 1 d .
C1 C 0.08662(6) 0.1382(4) 0.12667(10) 0.0298(4) Uani 1 1 d .
C5 C -0.02633(6) -0.1360(3) 0.11529(10) 0.0290(4) Uani 1 1 d .
C6 C -0.06539(7) -0.1984(4) 0.11964(10) 0.0302(4) Uani 1 1 d .
C2 C 0.05075(6) 0.0422(4) 0.12479(10) 0.0294(4) Uani 1 1 d .
C13 C 0.19938(6) -0.0110(4) 0.29653(11) 0.0315(4) Uani 1 1 d .
C19 C 0.08398(6) 0.3403(4) 0.08274(11) 0.0296(4) Uani 1 1 d .
C3 C 0.05778(7) -0.1482(4) 0.17946(11) 0.0324(5) Uani 1 1 d .
O2 O 0.14665(5) 0.3086(3) 0.26495(8) 0.0403(4) Uani 1 1 d .
C4 C 0.01450(7) -0.2963(4) 0.14653(12) 0.0316(4) Uani 1 1 d .
C12 C 0.15688(6) 0.1303(4) 0.24680(11) 0.0317(4) Uani 1 1 d .
C7 C -0.06728(7) -0.4167(4) 0.14924(11) 0.0345(5) Uani 1 1 d .
C9 C -0.13962(7) -0.3121(4) 0.12748(12) 0.0368(5) Uani 1 1 d .
C18 C 0.20835(7) -0.2210(4) 0.27274(12) 0.0368(5) Uani 1 1 d .
C11 C -0.10196(7) -0.0402(4) 0.09266(11) 0.0342(5) Uani 1 1 d .
C8 C -0.10397(8) -0.4704(4) 0.15399(12) 0.0368(5) Uani 1 1 d .
C20 C 0.12358(7) 0.6100(4) 0.05521(13) 0.0361(5) Uani 1 1 d .
C10 C -0.13876(7) -0.0949(4) 0.09687(12) 0.0372(5) Uani 1 1 d .
C14 C 0.23020(7) 0.0707(4) 0.37083(12) 0.0393(5) Uani 1 1 d .
C15 C 0.26969(7) -0.0594(5) 0.41976(13) 0.0478(6) Uani 1 1 d .
C16 C 0.27915(8) -0.2659(5) 0.39586(14) 0.0500(6) Uani 1 1 d .
C17 C 0.24855(8) -0.3475(5) 0.32227(14) 0.0444(6) Uani 1 1 d .
H11 H -0.1005(8) 0.119(5) 0.0728(14) 0.053 Uiso 1 1 d R
H3A H 0.0842(8) -0.257(5) 0.1910(14) 0.053 Uiso 1 1 d R
H4A H 0.0184(8) -0.418(4) 0.1854(14) 0.053 Uiso 1 1 d R
H8 H -0.1036(8) -0.618(5) 0.1758(14) 0.053 Uiso 1 1 d R
H7 H -0.0423(8) -0.536(5) 0.1677(14) 0.053 Uiso 1 1 d R
H10 H -0.1642(8) 0.019(5) 0.0780(14) 0.053 Uiso 1 1 d R
H4B H 0.0094(8) -0.392(4) 0.1044(14) 0.053 Uiso 1 1 d R
H9 H -0.1642(8) -0.340(4) 0.1331(14) 0.053 Uiso 1 1 d R
H16 H 0.3081(8) -0.357(4) 0.4325(14) 0.053 Uiso 1 1 d R
H14 H 0.2233(8) 0.227(5) 0.3855(13) 0.053 Uiso 1 1 d R
H18 H 0.1854(8) -0.287(4) 0.2214(14) 0.053 Uiso 1 1 d R
H20A H 0.1073(9) 0.751(5) 0.0593(15) 0.067 Uiso 1 1 d R
H15 H 0.2930(8) 0.005(4) 0.4723(14) 0.053 Uiso 1 1 d R
H17 H 0.2542(8) -0.511(5) 0.3056(13) 0.053 Uiso 1 1 d R
H3B H 0.0658(8) -0.053(4) 0.2262(14) 0.053 Uiso 1 1 d R
H20B H 0.1579(10) 0.658(5) 0.0810(15) 0.067 Uiso 1 1 d R
H20C H 0.1089(9) 0.563(5) 0.0016(16) 0.067 Uiso 1 1 d R
H2 H 0.0008(8) 0.264(5) 0.0458(14) 0.053 Uiso 1 1 d R

loop_
_atom_site_aniso_label
_atom_site_aniso_U_11
_atom_site_aniso_U_22
_atom_site_aniso_U_33
_atom_site_aniso_U_23
_atom_site_aniso_U_13
_atom_site_aniso_U_12
O1 0.0217(6) 0.0395(8) 0.0235(7) 0.0013(6) 0.0070(6) 0.0062(6)
O3 0.0217(6) 0.0398(8) 0.0282(7) 0.0070(6) 0.0099(6) 0.0050(6)
O4 0.0209(6) 0.0469(9) 0.0301(7) 0.0087(6) 0.0118(6) 0.0041(6)
N2 0.0220(8) 0.0360(9) 0.0267(8) 0.0058(7) 0.0111(7) 0.0035(7)
N1 0.0234(8) 0.0369(9) 0.0270(8) -0.0004(7) 0.0124(7) -0.0008(7)
C1 0.0202(9) 0.0358(11) 0.0241(9) 0.0036(8) 0.0070(8) 0.0045(8)
C5 0.0257(9) 0.0327(10) 0.0233(9) -0.0022(8) 0.0106(8) 0.0000(8)
C6 0.0276(10) 0.0357(11) 0.0215(9) -0.0027(8) 0.0105(8) -0.0028(8)
C2 0.0249(9) 0.0333(11) 0.0216(9) -0.0001(7) 0.0080(8) 0.0033(8)
C13 0.0208(9) 0.0434(12) 0.0267(10) 0.0063(8) 0.0111(8) 0.0005(8)
C19 0.0224(9) 0.0388(11) 0.0246(9) 0.0007(8) 0.0115(8) 0.0015(8)
C3 0.0268(10) 0.0365(11) 0.0272(10) 0.0030(8) 0.0112(9) 0.0030(9)
O2 0.0302(8) 0.0511(10) 0.0328(8) -0.0062(7) 0.0137(7) 0.0047(7)
C4 0.0296(10) 0.0318(11) 0.0275(10) 0.0023(8) 0.0125(9) 0.0025(8)
C12 0.0237(9) 0.0417(12) 0.0265(10) 0.0002(8) 0.0123(8) -0.0017(9)
C7 0.0357(11) 0.0354(11) 0.0308(11) -0.0020(8) 0.0178(9) -0.0025(9)
C9 0.0340(11) 0.0459(13) 0.0295(10) -0.0089(9) 0.0174(9) -0.0103(10)
C18 0.0274(10) 0.0475(13) 0.0318(11) 0.0079(9) 0.0144(9) 0.0047(9)
C11 0.0309(10) 0.0386(12) 0.0298(10) 0.0002(9) 0.0152(9) -0.0029(9)
C8 0.0413(12) 0.0374(12) 0.0335(11) -0.0032(9) 0.0223(10) -0.0059(10)
C20 0.0296(11) 0.0428(13) 0.0321(11) 0.0040(9) 0.0152(9) 0.0015(9)
C10 0.0284(10) 0.0435(12) 0.0348(11) -0.0008(9) 0.0149(9) -0.0005(9)
C14 0.0277(10) 0.0517(14) 0.0308(11) 0.0016(10) 0.0119(9) -0.0025(10)
C15 0.0251(11) 0.0662(17) 0.0328(12) 0.0084(11) 0.0047(10) -0.0043(11)
C16 0.0252(11) 0.0649(17) 0.0441(14) 0.0182(12) 0.0101(10) 0.0078(11)
C17 0.0318(11) 0.0514(14) 0.0462(13) 0.0139(11) 0.0198(11) 0.0100(10)

loop_
_atom_type_symbol
_atom_type_description
_atom_type_scat_dispersion_real
_atom_type_scat_dispersion_imag
_atom_type_scat_source
C C 0.0033 0.0016 'International Tables Vol C Tables 4.2.6.8 and 6.1.1.4'
H H 0.0000 0.0000 'International Tables Vol C Tables 4.2.6.8 and 6.1.1.4'
N N 0.0061 0.0033 'International Tables Vol C Tables 4.2.6.8 and 6.1.1.4'
O O 0.0106 0.0060 'International Tables Vol C Tables 4.2.6.8 and 6.1.1.4'

loop_
_geom_angle_atom_site_label_1
_geom_angle_atom_site_label_2
_geom_angle_atom_site_label_3
_geom_angle
C12 O1 C1 115.86(16)
C19 O4 C20 114.57(15)
N1 N2 H2 112.9(14)
C2 N2 N1 124.50(18)
C2 N2 H2 119.7(14)
C5 N1 N2 117.39(16)
O1 C1 C19 118.00(17)
C2 C1 O1 116.71(18)
C2 C1 C19 125.29(17)
N1 C5 C6 116.79(18)
N1 C5 C4 121.28(19)
C6 C5 C4 121.91(19)
C7 C6 C5 121.47(18)
C11 C6 C5 120.25(19)
C11 C6 C7 118.3(2)
N2 C2 C3 116.08(18)
C1 C2 N2 122.51(19)
C1 C2 C3 121.34(17)
C18 C13 C12 122.49(19)
C18 C13 C14 120.04(19)
C14 C13 C12 117.4(2)
O3 C19 O4 123.17(19)
O3 C19 C1 123.67(18)
O4 C19 C1 113.16(16)
C2 C3 C4 110.39(16)
C2 C3 H3A 109.8(14)
C2 C3 H3B 103.1(14)
C4 C3 H3A 109.3(14)
C4 C3 H3B 112.9(14)
H3A C3 H3B 111.2(19)
C5 C4 C3 110.04(18)
C5 C4 H4A 114.5(14)
C5 C4 H4B 106.7(14)
C3 C4 H4A 110.5(14)
C3 C4 H4B 110.0(15)
H4A C4 H4B 105(2)
O1 C12 C13 111.22(18)
O2 C12 O1 123.34(18)
O2 C12 C13 125.44(19)
C6 C7 H7 120.6(14)
C8 C7 C6 120.6(2)
C8 C7 H7 118.8(14)
C8 C9 C10 120.0(2)
C8 C9 H9 122.0(15)
C10 C9 H9 117.7(15)
C13 C18 C17 119.9(2)
C13 C18 H18 120.5(14)
C17 C18 H18 119.5(14)
C6 C11 H11 118.9(14)
C10 C11 C6 121.1(2)
C10 C11 H11 119.9(14)
C7 C8 H8 118.1(15)
C9 C8 C7 120.4(2)
C9 C8 H8 121.5(15)
O4 C20 H20A 111.4(16)
O4 C20 H20B 104.7(15)
O4 C20 H20C 110.2(16)
H20A C20 H20B 108(2)
H20A C20 H20C 111(2)
H20B C20 H20C 112(2)
C9 C10 H10 120.1(15)
C11 C10 C9 119.6(2)
C11 C10 H10 120.3(15)
C13 C14 H14 117.9(14)
C15 C14 C13 119.3(2)
C15 C14 H14 122.7(14)
C14 C15 H15 119.3(14)
C16 C15 C14 120.8(2)
C16 C15 H15 119.7(14)
C15 C16 C17 119.9(2)
C15 C16 H16 119.2(14)
C17 C16 H16 120.8(14)
C18 C17 H17 119.8(13)
C16 C17 C18 120.0(2)
C16 C17 H17 120.0(13)

loop_
_geom_bond_atom_site_label_1
_geom_bond_atom_site_label_2
_geom_bond_distance
O1 C1 1.416(2)
O1 C12 1.367(3)
O3 C19 1.228(2)
O4 C19 1.344(3)
O4 C20 1.449(3)
N2 N1 1.390(3)
N2 C2 1.365(3)
N2 H2 0.98(3)
N1 C5 1.291(3)
C1 C2 1.357(3)
C1 C19 1.441(3)
C5 C6 1.477(3)
C5 C4 1.499(3)
C6 C7 1.397(3)
C6 C11 1.396(3)
C2 C3 1.497(3)
C13 C12 1.487(3)
C13 C18 1.388(3)
C13 C14 1.403(3)
C3 C4 1.520(3)
C3 H3A 1.02(2)
C3 H3B 1.02(3)
O2 C12 1.200(3)
C4 H4A 1.02(2)
C4 H4B 0.97(3)
C7 C8 1.390(3)
C7 H7 0.99(2)
C9 C8 1.375(3)
C9 C10 1.391(3)
C9 H9 0.96(2)
C18 C17 1.394(3)
C18 H18 1.00(2)
C11 C10 1.388(3)
C11 H11 1.00(3)
C8 H8 0.94(3)
C20 H20A 1.01(3)
C20 H20B 1.05(3)
C20 H20C 0.99(3)
C10 H10 0.98(2)
C14 C15 1.387(3)
C14 H14 1.01(3)
C15 C16 1.381(4)
C15 H15 1.01(2)
C16 C17 1.391(4)
C16 H16 1.01(2)
C17 H17 1.04(3)

loop_
_geom_torsion_atom_site_label_1
_geom_torsion_atom_site_label_2
_geom_torsion_atom_site_label_3
_geom_torsion_atom_site_label_4
_geom_torsion
O1 C1 C2 N2 -176.09(17)
O1 C1 C2 C3 7.3(3)
O1 C1 C19 O3 177.02(18)
O1 C1 C19 O4 -3.7(3)
N2 N1 C5 C6 -179.30(16)
N2 N1 C5 C4 -1.1(3)
N2 C2 C3 C4 27.7(3)
N1 N2 C2 C1 -167.27(19)
N1 N2 C2 C3 9.5(3)
N1 C5 C6 C7 174.48(18)
N1 C5 C6 C11 -4.4(3)
N1 C5 C4 C3 37.1(3)
C1 O1 C12 C13 174.32(16)
C1 O1 C12 O2 -5.3(3)
C1 C2 C3 C4 -155.50(19)
C5 C6 C7 C8 178.94(19)
C5 C6 C11 C10 -179.44(19)
C6 C5 C4 C3 -144.73(19)
C6 C7 C8 C9 2.0(3)
C6 C11 C10 C9 -0.9(3)
C2 N2 N1 C5 -24.9(3)
C2 C1 C19 O3 -3.4(3)
C2 C1 C19 O4 175.86(19)
C2 C3 C4 C5 -48.1(2)
C13 C18 C17 C16 1.3(3)
C13 C14 C15 C16 0.8(4)
C19 C1 C2 N2 4.3(3)
C19 C1 C2 C3 -172.26(19)
C4 C5 C6 C7 -3.8(3)
C4 C5 C6 C11 177.41(18)
C12 O1 C1 C2 -93.9(2)
C12 O1 C1 C19 85.7(2)
C12 C13 C18 C17 -179.2(2)
C12 C13 C14 C15 178.3(2)
C7 C6 C11 C10 1.7(3)
C18 C13 C12 O1 -2.0(3)
C18 C13 C12 O2 177.6(2)
C18 C13 C14 C15 0.5(3)
C11 C6 C7 C8 -2.2(3)
C8 C9 C10 C11 0.6(3)
C20 O4 C19 O3 -1.4(3)
C20 O4 C19 C1 179.35(17)
C10 C9 C8 C7 -1.1(3)
C14 C13 C12 O1 -179.74(17)
C14 C13 C12 O2 -0.2(3)
C14 C13 C18 C17 -1.5(3)
C14 C15 C16 C17 -1.0(4)
C15 C16 C17 C18 -0.1(4)
